data_7130315
loop_
_publ_author_name
'Zhao, Yang'
'Niu, Xin-Yue'
'Yang, Hong'
'Yang, Jing'
'Wang, Zhizeng'
'Wang, Qi-Lin'

_publ_section_title
;
 Substrate-directed divergent synthesis of fused indole polycycles through
 Rh(II)-catalyzed cascade reactions of bis(diazo)indolin-2-ones
;
_journal_name_full 'Chemical Communications'
_journal_paper_doi 10.1039/D2CC02686D
_journal_year 2022
_chemical_formula_moiety 'C27 H28 N2 O3'
_chemical_formula_sum 'C27 H28 N2 O3'
_chemical_formula_weight 428.51
_space_group_crystal_system monoclinic
_space_group_IT_number 14
_space_group_name_Hall '-P 2ybc'
_space_group_name_H-M_alt 'P 1 21/c 1'
_atom_sites_solution_hydrogens geom
_audit_update_record
;
2020-01-19 deposited with the CCDC.	2022-07-04 downloaded from the CCDC.
;
_cell_angle_alpha 90
_cell_angle_beta 100.6080(10)
_cell_angle_gamma 90
_cell_formula_units_Z 4
_cell_length_a 11.0515(3)
_cell_length_b 21.2790(6)
_cell_length_c 9.5549(3)
_cell_measurement_reflns_used 9854
_cell_measurement_temperature 100.(2)
_cell_measurement_theta_max 72.3744
_cell_measurement_theta_min 4.0697
_cell_volume 2208.58(11)
_computing_cell_refinement 'SAINT V8.38A (Bruker AXS Inc., 2017)'
_computing_data_collection 'Bruker Instrument Service vV6.2.9'
_computing_data_reduction 'SAINT V8.38A (Bruker AXS Inc., 2017)'
_computing_structure_refinement 'SHELXL-2017/1 (Sheldrick, 2017)'
_computing_structure_solution 'SHELXT 2014/5 (Sheldrick, 2014)'
_diffrn_ambient_temperature 100.(2)
_diffrn_detector_area_resol_mean 7.3910
_diffrn_measured_fraction_theta_full 0.995
_diffrn_measured_fraction_theta_max 0.995
_diffrn_measurement_device_type 'Bruker D8 QUEST PHOTON II'
_diffrn_radiation_monochromator 'Helixos MX multilayer Optic'
_diffrn_radiation_type 'Cu K\a'
_diffrn_radiation_wavelength 1.54178
_diffrn_reflns_av_R_equivalents 0.0453
_diffrn_reflns_av_unetI/netI 0.0327
_diffrn_reflns_limit_h_max 13
_diffrn_reflns_limit_h_min -12
_diffrn_reflns_limit_k_max 26
_diffrn_reflns_limit_k_min -26
_diffrn_reflns_limit_l_max 9
_diffrn_reflns_limit_l_min -11
_diffrn_reflns_number 22635
_diffrn_reflns_theta_full 72.37
_diffrn_reflns_theta_max 72.37
_diffrn_reflns_theta_min 4.07
_diffrn_source 'Ius Diamond'
_diffrn_source_type Microfocus
_exptl_absorpt_coefficient_mu 0.671
_exptl_absorpt_correction_T_max 0.90
_exptl_absorpt_correction_T_min 0.71
_exptl_absorpt_correction_type multi-scan
_exptl_absorpt_process_details
;
SADABS-2016/2 - Bruker AXS area detector scaling and absorption correction
;
_exptl_crystal_colour 'clear light colourless'
_exptl_crystal_density_diffrn 1.289
_exptl_crystal_density_method 'not measured'
_exptl_crystal_description block
_exptl_crystal_F_000 912
_exptl_crystal_size_max 0.430
_exptl_crystal_size_mid 0.350
_exptl_crystal_size_min 0.160
_refine_diff_density_max 0.270
_refine_diff_density_min -0.266
_refine_ls_extinction_method none
_refine_ls_goodness_of_fit_ref 1.059
_refine_ls_hydrogen_treatment constr
_refine_ls_matrix_type full
_refine_ls_number_parameters 293
_refine_ls_number_reflns 4355
_refine_ls_number_restraints 0
_refine_ls_restrained_S_all 1.059
_refine_ls_R_factor_all 0.0424
_refine_ls_R_factor_gt 0.0394
_refine_ls_shift/su_max 0.001
_refine_ls_shift/su_mean 0.000
_refine_ls_structure_factor_coef Fsqd
_refine_ls_weighting_details 'w=1/[\s^2^(Fo^2^)+(0.0477P)^2^+0.8860P] where P=(Fo^2^+2Fc^2^)/3'
_refine_ls_weighting_scheme calc
_refine_ls_wR_factor_gt 0.1000
_refine_ls_wR_factor_ref 0.1025
_reflns_number_gt 4060
_reflns_number_total 4355
_reflns_threshold_expression 'I > 2\s(I)'
_cod_data_source_file d2cc02686d2.cif
_cod_data_source_block hd_wql26
_cod_depositor_comments
;
The following automatic conversions were performed:

data item '_exptl_absorpt_correction_type' value 'Multi-Scan' was
changed to 'multi-scan' in accordance with the
/home/data/users/saulius/crontab/automatic-downloads/rss-feeds/RSC/lib/dictionaries/cif_core.dic
dictionary named 'cif_core.dic' version 2.4.2 last updated on
2011-04-26.

Automatic conversion script
Id: cif_fix_values 7556 2019-12-06 15:28:31Z antanas 
;
_cod_database_code 7130315

loop_
_space_group_symop_operation_xyz
'x, y, z'
'-x, y+1/2, -z+1/2'
'-x, -y, -z'
'x, -y-1/2, z-1/2'

loop_
_atom_site_type_symbol
_atom_site_label
_atom_site_fract_x
_atom_site_fract_y
_atom_site_fract_z
_atom_site_U_iso_or_equiv
_atom_site_adp_type
_atom_site_calc_flag
_atom_site_refinement_flags_adp
_atom_site_refinement_flags_occupancy
_atom_site_refinement_flags_posn
_atom_site_occupancy
_atom_site_disorder_assembly
_atom_site_disorder_group
O O1 0.45308(7) 0.45949(4) 0.13595(8) 0.01826(19) Uani d . . . 1 . .
O O2 0.52378(9) 0.52188(5) 0.32303(10) 0.0304(2) Uani d . . . 1 . .
O O3 0.08672(10) 0.56090(5) 0.83690(10) 0.0297(2) Uani d . . . 1 . .
N N1 0.20243(9) 0.44343(5) 0.47709(10) 0.0163(2) Uani d . . . 1 . .
N N2 0.27832(9) 0.54009(5) 0.36201(10) 0.0170(2) Uani d . . . 1 . .
C C1 0.38382(14) 0.24057(7) 0.17926(16) 0.0296(3) Uani d . . . 1 . .
H H11 0.468567 0.249832 0.168834 0.044 Uiso calc U . R 1 . .
H H12 0.331865 0.236453 0.084848 0.044 Uiso calc U . R 1 . .
H H1 0.382128 0.201167 0.231975 0.044 Uiso calc U . R 1 . .
C C2 0.33598(12) 0.29323(6) 0.25942(13) 0.0206(3) Uani d . . . 1 . .
C C3 0.41668(11) 0.33251(6) 0.34903(12) 0.0199(3) Uani d . . . 1 . .
H H13 0.502867 0.325653 0.360301 0.024 Uiso calc U . R 1 . .
C C4 0.37301(11) 0.38154(6) 0.42211(12) 0.0188(2) Uani d . . . 1 . .
H H8 0.428752 0.40783 0.483394 0.023 Uiso calc U . R 1 . .
C C5 0.24700(11) 0.39163(5) 0.40449(11) 0.0162(2) Uani d . . . 1 . .
C C6 0.22671(10) 0.50601(6) 0.45882(12) 0.0159(2) Uani d . . . 1 . .
C C7 0.30548(11) 0.51725(6) 0.22859(12) 0.0167(2) Uani d . . . 1 . .
H H7 0.282526 0.549883 0.154611 0.02 Uiso calc U . R 1 . .
H H6 0.254657 0.479577 0.19885 0.02 Uiso calc U . R 1 . .
C C8 0.44053(11) 0.50052(6) 0.23801(12) 0.0171(2) Uani d . . . 1 . .
C C9 0.57844(11) 0.43793(6) 0.13633(13) 0.0208(3) Uani d . . . 1 . .
H H28 0.617726 0.42435 0.233154 0.025 Uiso calc U . R 1 . .
H H5 0.628279 0.472232 0.105828 0.025 Uiso calc U . R 1 . .
C C10 0.56979(12) 0.38360(6) 0.03399(14) 0.0238(3) Uani d . . . 1 . .
H H3 0.521731 0.349665 0.066467 0.036 Uiso calc U . R 1 . .
H H4 0.652695 0.368296 0.029832 0.036 Uiso calc U . R 1 . .
H H2 0.529322 0.397464 -0.060937 0.036 Uiso calc U . R 1 . .
C C11 0.27272(11) 0.60295(6) 0.40352(12) 0.0166(2) Uani d . . . 1 . .
C C12 0.21716(10) 0.60646(6) 0.52728(12) 0.0160(2) Uani d . . . 1 . .
C C13 0.18860(10) 0.54294(6) 0.55993(12) 0.0160(2) Uani d . . . 1 . .
C C14 0.13704(10) 0.50006(6) 0.64943(12) 0.0158(2) Uani d . . . 1 . .
C C15 0.14687(10) 0.44018(6) 0.59615(12) 0.0161(2) Uani d . . . 1 . .
C C16 0.20993(12) 0.30424(6) 0.24453(13) 0.0214(3) Uani d . . . 1 . .
H H9 0.153952 0.277678 0.184268 0.026 Uiso calc U . R 1 . .
C C17 0.16430(11) 0.35323(6) 0.31596(12) 0.0194(3) Uani d . . . 1 . .
H H10 0.078177 0.360345 0.304489 0.023 Uiso calc U . R 1 . .
C C18 0.10541(11) 0.38062(6) 0.65434(12) 0.0171(2) Uani d . . . 1 . .
H H14 0.164069 0.3465 0.644164 0.021 Uiso calc U . R 1 . .
H H15 0.023607 0.368691 0.599776 0.021 Uiso calc U . R 1 . .
C C19 0.09760(11) 0.38887(6) 0.81341(12) 0.0178(2) Uani d . . . 1 . .
C C20 0.03182(12) 0.45134(6) 0.83279(13) 0.0211(3) Uani d . . . 1 . .
H H17 -0.055029 0.447766 0.783924 0.025 Uiso calc U . R 1 . .
H H16 0.031722 0.45722 0.935549 0.025 Uiso calc U . R 1 . .
C C21 0.08681(11) 0.50960(6) 0.77768(12) 0.0195(3) Uani d . . . 1 . .
C C22 0.22728(12) 0.38902(6) 0.90390(13) 0.0223(3) Uani d . . . 1 . .
H H20 0.222221 0.397768 1.003357 0.033 Uiso calc U . R 1 . .
H H18 0.27697 0.421532 0.868805 0.033 Uiso calc U . R 1 . .
H H19 0.265638 0.347856 0.897446 0.033 Uiso calc U . R 1 . .
C C23 0.02330(12) 0.33484(6) 0.86136(13) 0.0232(3) Uani d . . . 1 . .
H H23 0.067326 0.295172 0.85623 0.035 Uiso calc U . R 1 . .
H H21 -0.057558 0.332611 0.79893 0.035 Uiso calc U . R 1 . .
H H22 0.012593 0.342157 0.959606 0.035 Uiso calc U . R 1 . .
C C24 0.20037(11) 0.66559(6) 0.58505(12) 0.0190(2) Uani d . . . 1 . .
H H27 0.165274 0.669128 0.668311 0.023 Uiso calc U . R 1 . .
C C25 0.23554(12) 0.71897(6) 0.51938(13) 0.0215(3) Uani d . . . 1 . .
H H26 0.222886 0.759214 0.557269 0.026 Uiso calc U . R 1 . .
C C26 0.28948(11) 0.71442(6) 0.39789(13) 0.0214(3) Uani d . . . 1 . .
H H25 0.312713 0.751669 0.354794 0.026 Uiso calc U . R 1 . .
C C27 0.30957(11) 0.65638(6) 0.33941(12) 0.0195(3) Uani d . . . 1 . .
H H24 0.347365 0.653388 0.258049 0.023 Uiso calc U . R 1 . .

loop_
_atom_site_aniso_label
_atom_site_aniso_U_11
_atom_site_aniso_U_22
_atom_site_aniso_U_33
_atom_site_aniso_U_12
_atom_site_aniso_U_13
_atom_site_aniso_U_23
O1 0.0176(4) 0.0228(4) 0.0147(4) 0.0026(3) 0.0038(3) -0.0033(3)
O2 0.0228(5) 0.0388(6) 0.0278(5) 0.0007(4) -0.0002(4) -0.0153(4)
O3 0.0481(6) 0.0216(5) 0.0244(5) 0.0040(4) 0.0194(4) -0.0034(4)
N1 0.0207(5) 0.0156(5) 0.0135(4) 0.0005(4) 0.0059(4) -0.0011(4)
N2 0.0232(5) 0.0149(5) 0.0145(5) -0.0002(4) 0.0076(4) -0.0009(4)
C1 0.0385(8) 0.0211(7) 0.0344(7) -0.0023(6) 0.0207(6) -0.0064(6)
C2 0.0305(7) 0.0161(6) 0.0182(5) 0.0001(5) 0.0126(5) 0.0015(5)
C3 0.0222(6) 0.0201(6) 0.0189(6) 0.0027(5) 0.0082(4) 0.0028(5)
C4 0.0231(6) 0.0193(6) 0.0141(5) -0.0003(5) 0.0040(4) 0.0005(4)
C5 0.0236(6) 0.0142(6) 0.0120(5) 0.0015(4) 0.0064(4) 0.0007(4)
C6 0.0180(5) 0.0165(6) 0.0135(5) 0.0011(4) 0.0038(4) -0.0002(4)
C7 0.0202(6) 0.0184(6) 0.0122(5) 0.0005(4) 0.0050(4) -0.0012(4)
C8 0.0213(6) 0.0178(6) 0.0128(5) 0.0001(5) 0.0047(4) 0.0000(4)
C9 0.0174(6) 0.0260(7) 0.0195(6) 0.0049(5) 0.0044(4) 0.0002(5)
C10 0.0278(6) 0.0213(6) 0.0252(6) 0.0038(5) 0.0122(5) 0.0002(5)
C11 0.0176(5) 0.0165(6) 0.0151(5) 0.0016(4) 0.0017(4) -0.0017(4)
C12 0.0155(5) 0.0185(6) 0.0136(5) 0.0013(4) 0.0012(4) -0.0003(4)
C13 0.0170(5) 0.0178(6) 0.0131(5) 0.0023(4) 0.0024(4) -0.0013(4)
C14 0.0159(5) 0.0175(6) 0.0142(5) 0.0015(4) 0.0031(4) 0.0003(4)
C15 0.0157(5) 0.0202(6) 0.0124(5) 0.0007(4) 0.0029(4) -0.0003(4)
C16 0.0288(6) 0.0182(6) 0.0180(5) -0.0042(5) 0.0065(5) -0.0032(5)
C17 0.0209(6) 0.0194(6) 0.0186(6) -0.0013(5) 0.0057(4) -0.0004(5)
C18 0.0184(5) 0.0176(6) 0.0158(5) -0.0011(4) 0.0045(4) -0.0008(4)
C19 0.0194(6) 0.0194(6) 0.0153(5) 0.0002(5) 0.0052(4) 0.0002(4)
C20 0.0233(6) 0.0237(7) 0.0188(6) 0.0029(5) 0.0107(5) 0.0003(5)
C21 0.0200(6) 0.0224(6) 0.0169(6) 0.0052(5) 0.0054(4) 0.0005(5)
C22 0.0236(6) 0.0238(6) 0.0182(6) -0.0014(5) 0.0006(5) 0.0022(5)
C23 0.0248(6) 0.0248(7) 0.0217(6) -0.0027(5) 0.0086(5) 0.0024(5)
C24 0.0198(6) 0.0203(6) 0.0170(5) 0.0017(5) 0.0033(4) -0.0032(5)
C25 0.0240(6) 0.0170(6) 0.0229(6) 0.0012(5) 0.0024(5) -0.0044(5)
C26 0.0237(6) 0.0177(6) 0.0222(6) -0.0024(5) 0.0027(5) 0.0016(5)
C27 0.0215(6) 0.0207(6) 0.0169(5) -0.0012(5) 0.0049(4) -0.0002(5)

loop_
_atom_type_symbol
_atom_type_description
_atom_type_scat_dispersion_real
_atom_type_scat_dispersion_imag
_atom_type_scat_source
C C 0.0181 0.0091 'International Tables Vol C Tables 4.2.6.8 and 6.1.1.4'
H H 0.0000 0.0000 'International Tables Vol C Tables 4.2.6.8 and 6.1.1.4'
N N 0.0311 0.0180 'International Tables Vol C Tables 4.2.6.8 and 6.1.1.4'
O O 0.0492 0.0322 'International Tables Vol C Tables 4.2.6.8 and 6.1.1.4'

loop_
_geom_angle_atom_site_label_1
_geom_angle_atom_site_label_2
_geom_angle_atom_site_label_3
_geom_angle_site_symmetry_1
_geom_angle_site_symmetry_3
_geom_angle
_geom_angle_publ_flag
C8 O1 C9 . . 115.48(9) ?
C6 N1 C15 . . 106.13(9) ?
C6 N1 C5 . . 126.09(9) ?
C15 N1 C5 . . 126.81(10) ?
C6 N2 C11 . . 105.50(9) ?
C6 N2 C7 . . 126.39(10) ?
C11 N2 C7 . . 126.72(10) ?
C2 C1 H11 . . 109.5 ?
C2 C1 H12 . . 109.5 ?
H11 C1 H12 . . 109.5 ?
C2 C1 H1 . . 109.5 ?
H11 C1 H1 . . 109.5 ?
H12 C1 H1 . . 109.5 ?
C16 C2 C3 . . 118.42(11) ?
C16 C2 C1 . . 120.71(12) ?
C3 C2 C1 . . 120.87(12) ?
C4 C3 C2 . . 121.07(11) ?
C4 C3 H13 . . 119.5 ?
C2 C3 H13 . . 119.5 ?
C5 C4 C3 . . 119.23(11) ?
C5 C4 H8 . . 120.4 ?
C3 C4 H8 . . 120.4 ?
C4 C5 C17 . . 121.01(11) ?
C4 C5 N1 . . 119.04(10) ?
C17 C5 N1 . . 119.94(11) ?
C13 C6 N1 . . 111.91(10) ?
C13 C6 N2 . . 112.96(11) ?
N1 C6 N2 . . 135.12(10) ?
N2 C7 C8 . . 112.77(9) ?
N2 C7 H7 . . 109.0 ?
C8 C7 H7 . . 109.0 ?
N2 C7 H6 . . 109.0 ?
C8 C7 H6 . . 109.0 ?
H7 C7 H6 . . 107.8 ?
O2 C8 O1 . . 124.95(11) ?
O2 C8 C7 . . 125.00(11) ?
O1 C8 C7 . . 110.04(10) ?
O1 C9 C10 . . 107.05(10) ?
O1 C9 H28 . . 110.3 ?
C10 C9 H28 . . 110.3 ?
O1 C9 H5 . . 110.3 ?
C10 C9 H5 . . 110.3 ?
H28 C9 H5 . . 108.6 ?
C9 C10 H3 . . 109.5 ?
C9 C10 H4 . . 109.5 ?
H3 C10 H4 . . 109.5 ?
C9 C10 H2 . . 109.5 ?
H3 C10 H2 . . 109.5 ?
H4 C10 H2 . . 109.5 ?
C27 C11 N2 . . 128.76(11) ?
C27 C11 C12 . . 121.83(11) ?
N2 C11 C12 . . 109.39(10) ?
C24 C12 C11 . . 118.75(11) ?
C24 C12 C13 . . 135.25(11) ?
C11 C12 C13 . . 105.99(10) ?
C6 C13 C12 . . 106.16(10) ?
C6 C13 C14 . . 105.20(11) ?
C12 C13 C14 . . 148.64(11) ?
C15 C14 C13 . . 107.40(10) ?
C15 C14 C21 . . 120.54(11) ?
C13 C14 C21 . . 132.00(11) ?
C14 C15 N1 . . 109.37(10) ?
C14 C15 C18 . . 126.56(10) ?
N1 C15 C18 . . 124.07(10) ?
C17 C16 C2 . . 121.45(12) ?
C17 C16 H9 . . 119.3 ?
C2 C16 H9 . . 119.3 ?
C5 C17 C16 . . 118.82(11) ?
C5 C17 H10 . . 120.6 ?
C16 C17 H10 . . 120.6 ?
C15 C18 C19 . . 110.28(10) ?
C15 C18 H14 . . 109.6 ?
C19 C18 H14 . . 109.6 ?
C15 C18 H15 . . 109.6 ?
C19 C18 H15 . . 109.6 ?
H14 C18 H15 . . 108.1 ?
C23 C19 C22 . . 109.28(10) ?
C23 C19 C20 . . 108.70(10) ?
C22 C19 C20 . . 110.07(10) ?
C23 C19 C18 . . 109.79(10) ?
C22 C19 C18 . . 109.81(10) ?
C20 C19 C18 . . 109.17(10) ?
C21 C20 C19 . . 115.78(10) ?
C21 C20 H17 . . 108.3 ?
C19 C20 H17 . . 108.3 ?
C21 C20 H16 . . 108.3 ?
C19 C20 H16 . . 108.3 ?
H17 C20 H16 . . 107.4 ?
O3 C21 C14 . . 123.11(12) ?
O3 C21 C20 . . 122.11(11) ?
C14 C21 C20 . . 114.78(11) ?
C19 C22 H20 . . 109.5 ?
C19 C22 H18 . . 109.5 ?
H20 C22 H18 . . 109.5 ?
C19 C22 H19 . . 109.5 ?
H20 C22 H19 . . 109.5 ?
H18 C22 H19 . . 109.5 ?
C19 C23 H23 . . 109.5 ?
C19 C23 H21 . . 109.5 ?
H23 C23 H21 . . 109.5 ?
C19 C23 H22 . . 109.5 ?
H23 C23 H22 . . 109.5 ?
H21 C23 H22 . . 109.5 ?
C25 C24 C12 . . 119.27(11) ?
C25 C24 H27 . . 120.4 ?
C12 C24 H27 . . 120.4 ?
C24 C25 C26 . . 121.00(11) ?
C24 C25 H26 . . 119.5 ?
C26 C25 H26 . . 119.5 ?
C27 C26 C25 . . 121.17(12) ?
C27 C26 H25 . . 119.4 ?
C25 C26 H25 . . 119.4 ?
C11 C27 C26 . . 117.97(11) ?
C11 C27 H24 . . 121.0 ?
C26 C27 H24 . . 121.0 ?

loop_
_geom_bond_atom_site_label_1
_geom_bond_atom_site_label_2
_geom_bond_site_symmetry_2
_geom_bond_distance
_geom_bond_publ_flag
O1 C8 . 1.3350(14) ?
O1 C9 . 1.4587(14) ?
O2 C8 . 1.1991(15) ?
O3 C21 . 1.2295(16) ?
N1 C6 . 1.3758(16) ?
N1 C15 . 1.3903(15) ?
N1 C5 . 1.4369(15) ?
N2 C6 . 1.3788(15) ?
N2 C11 . 1.3998(15) ?
N2 C7 . 1.4465(14) ?
C1 C2 . 1.5070(17) ?
C1 H11 . 0.98 ?
C1 H12 . 0.98 ?
C1 H1 . 0.98 ?
C2 C16 . 1.3938(18) ?
C2 C3 . 1.3950(18) ?
C3 C4 . 1.3902(17) ?
C3 H13 . 0.95 ?
C4 C5 . 1.3884(17) ?
C4 H8 . 0.95 ?
C5 C17 . 1.3905(17) ?
C6 C13 . 1.3705(16) ?
C7 C8 . 1.5209(16) ?
C7 H7 . 0.99 ?
C7 H6 . 0.99 ?
C9 C10 . 1.5060(18) ?
C9 H28 . 0.99 ?
C9 H5 . 0.99 ?
C10 H3 . 0.98 ?
C10 H4 . 0.98 ?
C10 H2 . 0.98 ?
C11 C27 . 1.3876(17) ?
C11 C12 . 1.4312(16) ?
C12 C24 . 1.4001(17) ?
C12 C13 . 1.4353(17) ?
C13 C14 . 1.4381(16) ?
C14 C15 . 1.3838(17) ?
C14 C21 . 1.4497(16) ?
C15 C18 . 1.4896(16) ?
C16 C17 . 1.3906(17) ?
C16 H9 . 0.95 ?
C17 H10 . 0.95 ?
C18 C19 . 1.5481(15) ?
C18 H14 . 0.99 ?
C18 H15 . 0.99 ?
C19 C23 . 1.5312(17) ?
C19 C22 . 1.5315(17) ?
C19 C20 . 1.5424(17) ?
C20 C21 . 1.5170(18) ?
C20 H17 . 0.99 ?
C20 H16 . 0.99 ?
C22 H20 . 0.98 ?
C22 H18 . 0.98 ?
C22 H19 . 0.98 ?
C23 H23 . 0.98 ?
C23 H21 . 0.98 ?
C23 H22 . 0.98 ?
C24 C25 . 1.3874(18) ?
C24 H27 . 0.95 ?
C25 C26 . 1.4025(18) ?
C25 H26 . 0.95 ?
C26 C27 . 1.3901(18) ?
C26 H25 . 0.95 ?
C27 H24 . 0.95 ?

loop_
_geom_hbond_atom_site_label_D
_geom_hbond_atom_site_label_H
_geom_hbond_atom_site_label_A
_geom_hbond_site_symmetry_A
_geom_hbond_distance_DH
_geom_hbond_distance_HA
_geom_hbond_distance_DA
_geom_hbond_angle_DHA
_geom_hbond_publ_flag
C4 H8 O2 3_666 0.95 2.36 3.2298(15) 151.8 ?
C17 H10 O3 3_566 0.95 2.65 3.4171(16) 137.6 ?
C20 H17 N2 3_566 0.99 2.61 3.5913(17) 169.1 ?

loop_
_geom_torsion_atom_site_label_1
_geom_torsion_atom_site_label_2
_geom_torsion_atom_site_label_3
_geom_torsion_atom_site_label_4
_geom_torsion_site_symmetry_1
_geom_torsion_site_symmetry_2
_geom_torsion_site_symmetry_3
_geom_torsion_site_symmetry_4
_geom_torsion
_geom_torsion_publ_flag
C16 C2 C3 C4 . . . . 0.03(18) ?
C1 C2 C3 C4 . . . . 179.37(11) ?
C2 C3 C4 C5 . . . . -0.44(18) ?
C3 C4 C5 C17 . . . . 0.49(17) ?
C3 C4 C5 N1 . . . . -178.27(10) ?
C6 N1 C5 C4 . . . . 61.64(15) ?
C15 N1 C5 C4 . . . . -105.45(14) ?
C6 N1 C5 C17 . . . . -117.12(13) ?
C15 N1 C5 C17 . . . . 75.78(15) ?
C15 N1 C6 C13 . . . . -0.40(13) ?
C5 N1 C6 C13 . . . . -169.67(10) ?
C15 N1 C6 N2 . . . . -179.19(13) ?
C5 N1 C6 N2 . . . . 11.5(2) ?
C11 N2 C6 C13 . . . . -0.13(13) ?
C7 N2 C6 C13 . . . . -167.28(11) ?
C11 N2 C6 N1 . . . . 178.65(13) ?
C7 N2 C6 N1 . . . . 11.5(2) ?
C6 N2 C7 C8 . . . . -100.10(13) ?
C11 N2 C7 C8 . . . . 95.41(14) ?
C9 O1 C8 O2 . . . . 3.20(18) ?
C9 O1 C8 C7 . . . . -178.03(9) ?
N2 C7 C8 O2 . . . . -24.26(17) ?
N2 C7 C8 O1 . . . . 156.97(10) ?
C8 O1 C9 C10 . . . . 169.14(10) ?
C6 N2 C11 C27 . . . . -178.16(12) ?
C7 N2 C11 C27 . . . . -11.1(2) ?
C6 N2 C11 C12 . . . . 0.15(13) ?
C7 N2 C11 C12 . . . . 167.24(11) ?
C27 C11 C12 C24 . . . . -0.31(17) ?
N2 C11 C12 C24 . . . . -178.75(10) ?
C27 C11 C12 C13 . . . . 178.33(11) ?
N2 C11 C12 C13 . . . . -0.11(13) ?
N1 C6 C13 C12 . . . . -179.01(9) ?
N2 C6 C13 C12 . . . . 0.06(13) ?
N1 C6 C13 C14 . . . . 0.42(13) ?
N2 C6 C13 C14 . . . . 179.50(10) ?
C24 C12 C13 C6 . . . . 178.33(13) ?
C11 C12 C13 C6 . . . . 0.03(13) ?
C24 C12 C13 C14 . . . . -0.6(3) ?
C11 C12 C13 C14 . . . . -178.92(18) ?
C6 C13 C14 C15 . . . . -0.28(13) ?
C12 C13 C14 C15 . . . . 178.67(18) ?
C6 C13 C14 C21 . . . . 176.74(12) ?
C12 C13 C14 C21 . . . . -4.3(3) ?
C13 C14 C15 N1 . . . . 0.05(13) ?
C21 C14 C15 N1 . . . . -177.38(10) ?
C13 C14 C15 C18 . . . . -179.92(11) ?
C21 C14 C15 C18 . . . . 2.65(18) ?
C6 N1 C15 C14 . . . . 0.20(13) ?
C5 N1 C15 C14 . . . . 169.38(10) ?
C6 N1 C15 C18 . . . . -179.83(10) ?
C5 N1 C15 C18 . . . . -10.66(18) ?
C3 C2 C16 C17 . . . . 0.37(18) ?
C1 C2 C16 C17 . . . . -178.98(12) ?
C4 C5 C17 C16 . . . . -0.11(17) ?
N1 C5 C17 C16 . . . . 178.63(10) ?
C2 C16 C17 C5 . . . . -0.33(18) ?
C14 C15 C18 C19 . . . . -22.83(16) ?
N1 C15 C18 C19 . . . . 157.21(11) ?
C15 C18 C19 C23 . . . . 164.84(10) ?
C15 C18 C19 C22 . . . . -74.99(12) ?
C15 C18 C19 C20 . . . . 45.77(13) ?
C23 C19 C20 C21 . . . . -174.63(10) ?
C22 C19 C20 C21 . . . . 65.71(13) ?
C18 C19 C20 C21 . . . . -54.89(14) ?
C15 C14 C21 O3 . . . . 172.92(12) ?
C13 C14 C21 O3 . . . . -3.8(2) ?
C15 C14 C21 C20 . . . . -8.06(16) ?
C13 C14 C21 C20 . . . . 175.24(12) ?
C19 C20 C21 O3 . . . . -145.61(12) ?
C19 C20 C21 C14 . . . . 35.36(15) ?
C11 C12 C24 C25 . . . . 1.31(17) ?
C13 C12 C24 C25 . . . . -176.83(13) ?
C12 C24 C25 C26 . . . . -1.15(18) ?
C24 C25 C26 C27 . . . . -0.05(19) ?
N2 C11 C27 C26 . . . . 177.25(12) ?
C12 C11 C27 C26 . . . . -0.87(18) ?
C25 C26 C27 C11 . . . . 1.05(18) ?
